data_7234932
loop_
_publ_author_name
'Adonin, Sergey A.'
'Bondarenko, Mikhail A.'
'Novikov, Alexander S.'
'Abramov, Pavel A.'
'Sokolov, Maxim N.'
'Fedin, Vladimir P.'

_publ_section_title
;
 Halogen bonding in the structures of pentaiodobenzoic acid and its salts
;
_journal_issue 43
_journal_name_full CrystEngComm
_journal_page_first 6666
_journal_paper_doi 10.1039/C9CE01106D
_journal_volume 21
_journal_year 2019
_chemical_formula_sum 'C7 H4 I5 K O4'
_chemical_formula_weight 825.70
_space_group_crystal_system orthorhombic
_space_group_IT_number 64
_space_group_name_Hall '-C 2ac 2'
_space_group_name_H-M_alt 'C m c e'
_atom_sites_solution_primary direct
_atom_sites_solution_secondary difmap
_audit_creation_method SHELXL-2017/1
_audit_update_record
;
2019-06-18 deposited with the CCDC.	2019-09-24 downloaded from the CCDC.
;
_cell_angle_alpha 90
_cell_angle_beta 90
_cell_angle_gamma 90
_cell_formula_units_Z 8
_cell_length_a 37.861(3)
_cell_length_b 9.2563(5)
_cell_length_c 9.2740(5)
_cell_measurement_reflns_used 2597
_cell_measurement_temperature 130(2)
_cell_measurement_theta_max 28.8110
_cell_measurement_theta_min 4.0840
_cell_volume 3250.1(4)
_computing_cell_refinement 'CrysAlisPro 1.171.38.41 (Rigaku OD, 2015)'
_computing_data_collection 'CrysAlisPro 1.171.38.41 (Rigaku OD, 2015)'
_computing_data_reduction 'CrysAlisPro 1.171.38.41 (Rigaku OD, 2015)'
_computing_molecular_graphics 'ShelXle (H\"ubschle, 2011)'
_computing_publication_material 'CIFTAB-2014 (Sheldrick, 2014)'
_computing_structure_refinement 'SHELXL-2014 (Sheldrick, 2014)'
_computing_structure_solution 'SHELXS-2014 (Sheldrick, 2014)'
_diffrn_ambient_temperature 130(2)
_diffrn_detector 'CCD plate'
_diffrn_detector_area_resol_mean 10.6168
_diffrn_detector_type AtlasS2
_diffrn_measured_fraction_theta_full 0.991
_diffrn_measured_fraction_theta_max 0.837
_diffrn_measurement_device 'four-circle diffractometer'
_diffrn_measurement_device_type 'New Xcalibur, AtlasS2'
_diffrn_measurement_method '\w scans'
_diffrn_radiation_monochromator graphite
_diffrn_radiation_probe x-ray
_diffrn_radiation_source 'fine-focus sealed tube'
_diffrn_radiation_type MoK\a
_diffrn_radiation_wavelength 0.71073
_diffrn_reflns_av_R_equivalents 0.0314
_diffrn_reflns_av_unetI/netI 0.0345
_diffrn_reflns_Laue_measured_fraction_full 0.991
_diffrn_reflns_Laue_measured_fraction_max 0.837
_diffrn_reflns_limit_h_max 48
_diffrn_reflns_limit_h_min -50
_diffrn_reflns_limit_k_max 11
_diffrn_reflns_limit_k_min -12
_diffrn_reflns_limit_l_max 11
_diffrn_reflns_limit_l_min -6
_diffrn_reflns_number 5040
_diffrn_reflns_point_group_measured_fraction_full 0.991
_diffrn_reflns_point_group_measured_fraction_max 0.837
_diffrn_reflns_theta_full 25.500
_diffrn_reflns_theta_max 29.032
_diffrn_reflns_theta_min 3.504
_diffrn_source 'sealed X-ray tube'
_exptl_absorpt_coefficient_mu 9.825
_exptl_absorpt_correction_T_max 1.00000
_exptl_absorpt_correction_T_min 0.42183
_exptl_absorpt_correction_type multi-scan
_exptl_absorpt_process_details
;
CrysAlisPro 1.171.38.41 (Rigaku Oxford Diffraction, 2015)
Empirical absorption correction using spherical harmonics,
implemented in SCALE3 ABSPACK scaling algorithm.
;
_exptl_crystal_colour colorless
_exptl_crystal_density_diffrn 3.375
_exptl_crystal_description plate
_exptl_crystal_F_000 2896
_exptl_crystal_size_max 0.250
_exptl_crystal_size_mid 0.180
_exptl_crystal_size_min 0.050
_refine_diff_density_max 1.327
_refine_diff_density_min -1.180
_refine_diff_density_rms 0.253
_refine_ls_extinction_method none
_refine_ls_goodness_of_fit_ref 1.109
_refine_ls_hydrogen_treatment undef
_refine_ls_matrix_type full
_refine_ls_number_parameters 89
_refine_ls_number_reflns 1852
_refine_ls_number_restraints 0
_refine_ls_restrained_S_all 1.109
_refine_ls_R_factor_all 0.0356
_refine_ls_R_factor_gt 0.0321
_refine_ls_shift/su_max 0.002
_refine_ls_shift/su_mean 0.000
_refine_ls_structure_factor_coef Fsqd
_refine_ls_weighting_details 'w=1/[\s^2^(Fo^2^)+(0.0467P)^2^+0.6426P] where P=(Fo^2^+2Fc^2^)/3'
_refine_ls_weighting_scheme calc
_refine_ls_wR_factor_gt 0.0834
_refine_ls_wR_factor_ref 0.0859
_reflns_Friedel_coverage 0.000
_reflns_number_gt 1683
_reflns_number_total 1852
_reflns_threshold_expression >2\s(I)
_cod_data_source_file c9ce01106d2.cif
_cod_data_source_block K
_cod_original_cell_volume 3250.1(3)
_cod_original_sg_symbol_Hall '-C 2bc 2'
_cod_original_sg_symbol_H-M 'C m c a'
_cod_database_code 7234932
_shelx_shelxl_version_number 2017/1
_shelx_space_group_comment
;
The symmetry employed for this shelxl refinement is uniquely defined
by the following loop, which should always be used as a source of
symmetry information in preference to the above space-group names.
They are only intended as comments.
;
_shelx_estimated_absorpt_t_min 0.193
_shelx_estimated_absorpt_t_max 0.639

loop_
_space_group_symop_operation_xyz
'x, y, z'
'-x, -y+1/2, z+1/2'
'-x, y+1/2, -z+1/2'
'x, -y, -z'
'x+1/2, y+1/2, z'
'-x+1/2, -y+1, z+1/2'
'-x+1/2, y+1, -z+1/2'
'x+1/2, -y+1/2, -z'
'-x, -y, -z'
'x, y-1/2, -z-1/2'
'x, -y-1/2, z-1/2'
'-x, y, z'
'-x+1/2, -y+1/2, -z'
'x+1/2, y, -z-1/2'
'x+1/2, -y, z-1/2'
'-x+1/2, y+1/2, z'

loop_
_atom_site_label
_atom_site_type_symbol
_atom_site_fract_x
_atom_site_fract_y
_atom_site_fract_z
_atom_site_U_iso_or_equiv
_atom_site_adp_type
_atom_site_occupancy
_atom_site_site_symmetry_order
_atom_site_calc_flag
_atom_site_refinement_flags_posn
_atom_site_refinement_flags_adp
_atom_site_refinement_flags_occupancy
_atom_site_disorder_assembly
_atom_site_disorder_group
C1 C 0.5688(2) 0.500000 0.500000 0.0171(15) Uani 1 2 d S T P A .
C2 C 0.6088(2) 0.500000 0.500000 0.0151(15) Uani 1 2 d S T P . .
C3 C 0.62738(12) 0.5915(5) 0.5920(5) 0.0148(9) Uani 1 1 d . . . . .
C4 C 0.66406(12) 0.5928(5) 0.5925(5) 0.0136(9) Uani 1 1 d . . . . .
C5 C 0.68302(19) 0.500000 0.500000 0.0123(13) Uani 1 2 d S T P . .
O1 O 0.55020(18) 1.000000 0.500000 0.0410(16) Uani 1 2 d S T P . .
O2 O 0.55354(9) 0.5849(4) 0.4149(4) 0.0221(8) Uani 1 1 d . . . . .
I1 I 0.59775(2) 0.72791(4) 0.72816(4) 0.01987(14) Uani 1 1 d . . . . .
I2 I 0.69151(2) 0.73103(4) 0.73229(4) 0.02593(14) Uani 1 1 d . . . . .
I3 I 0.73792(2) 0.500000 0.500000 0.02399(16) Uani 1 2 d S T P . .
K1 K 0.500000 0.7800(4) 0.4780(4) 0.0324(9) Uani 0.5 2 d S T P A 1
O3 O 0.500000 0.9117(17) 0.2170(15) 0.055(4) Uiso 0.5 2 d S . P A 1
K2 K 0.500000 0.5218(5) 0.2196(4) 0.0345(9) Uani 0.5 2 d S T P A 2
O4 O 0.500000 0.7803(17) 0.0874(19) 0.064(4) Uiso 0.5 2 d S . P A 2

loop_
_atom_site_aniso_label
_atom_site_aniso_U_11
_atom_site_aniso_U_22
_atom_site_aniso_U_33
_atom_site_aniso_U_23
_atom_site_aniso_U_13
_atom_site_aniso_U_12
C1 0.021(4) 0.017(3) 0.013(3) -0.004(3) 0.000 0.000
C2 0.019(4) 0.014(3) 0.012(3) 0.003(3) 0.000 0.000
C3 0.019(2) 0.015(2) 0.010(2) -0.0001(18) 0.0013(19) 0.001(2)
C4 0.017(2) 0.013(2) 0.010(2) -0.0001(17) -0.0026(19) -0.003(2)
C5 0.013(3) 0.014(3) 0.010(3) 0.002(3) 0.000 0.000
O1 0.029(3) 0.052(4) 0.042(4) -0.001(3) 0.000 0.000
O2 0.0170(15) 0.0276(19) 0.022(2) 0.0099(17) -0.0010(16) 0.0018(17)
I1 0.0209(2) 0.0207(2) 0.0180(2) -0.00548(13) 0.00252(13) 0.00275(14)
I2 0.0222(2) 0.0288(2) 0.0268(2) -0.01451(15) -0.00363(14) -0.00300(15)
I3 0.0142(3) 0.0307(3) 0.0271(3) -0.0063(2) 0.000 0.000
K1 0.0258(18) 0.0289(18) 0.042(2) 0.0005(16) 0.000 0.000
K2 0.0250(18) 0.049(2) 0.030(2) -0.0046(16) 0.000 0.000

loop_
_atom_type_symbol
_atom_type_description
_atom_type_scat_dispersion_real
_atom_type_scat_dispersion_imag
_atom_type_scat_source
C C 0.0033 0.0016 'International Tables Vol C Tables 4.2.6.8 and 6.1.1.4'
H H 0.0000 0.0000 'International Tables Vol C Tables 4.2.6.8 and 6.1.1.4'
O O 0.0106 0.0060 'International Tables Vol C Tables 4.2.6.8 and 6.1.1.4'
K K 0.2009 0.2494 'International Tables Vol C Tables 4.2.6.8 and 6.1.1.4'
I I -0.4742 1.8119 'International Tables Vol C Tables 4.2.6.8 and 6.1.1.4'

loop_
_geom_angle_atom_site_label_1
_geom_angle_atom_site_label_2
_geom_angle_atom_site_label_3
_geom_angle
_geom_angle_site_symmetry_1
_geom_angle_site_symmetry_3
O2 C1 O2 125.2(7) 4_566 .
O2 C1 C2 117.4(4) 4_566 .
O2 C1 C2 117.4(4) . .
C3 C2 C3 119.4(6) . 4_566
C3 C2 C1 120.3(3) . .
C3 C2 C1 120.3(3) 4_566 .
C4 C3 C2 120.8(4) . .
C4 C3 I1 121.7(3) . .
C2 C3 I1 117.5(4) . .
C3 C4 C5 120.1(4) . .
C3 C4 I2 120.2(3) . .
C5 C4 I2 119.7(4) . .
C4 C5 C4 118.8(6) 4_566 .
C4 C5 I3 120.6(3) 4_566 .
C4 C5 I3 120.6(3) . .
K1 O1 K1 94.2(2) 9_676 .
K1 O1 K2 62.46(16) 9_676 10_566
K1 O1 K2 62.37(16) . 10_566
K1 O1 K2 62.37(16) 9_676 2_665
K1 O1 K2 62.46(16) . 2_665
C1 O2 K1 127.6(3) . .
C1 O2 K2 127.8(3) . .
O3 K1 O2 96.0(3) . 12_655
O3 K1 O2 96.0(3) . .
O2 K1 O2 93.75(19) 12_655 .
O3 K1 O1 74.8(3) . 9_676
O2 K1 O1 89.59(13) 12_655 9_676
O2 K1 O1 170.47(17) . 9_676
O3 K1 O1 74.8(3) . .
O2 K1 O1 170.47(17) 12_655 .
O2 K1 O1 89.59(13) . .
O1 K1 O1 85.8(2) 9_676 .
O3 K1 O3 168.0(4) . 2_665
O2 K1 O3 76.0(2) 12_655 2_665
O2 K1 O3 76.0(2) . 2_665
O1 K1 O3 113.5(2) 9_676 2_665
O1 K1 O3 113.5(2) . 2_665
O3 K1 K1 69.0(4) . 9_676
O2 K1 K1 131.92(10) 12_655 9_676
O2 K1 K1 131.92(10) . 9_676
O1 K1 K1 42.89(12) 9_676 9_676
O1 K1 K1 42.89(12) . 9_676
O3 K1 K1 123.0(4) 2_665 9_676
O3 K1 K1 33.6(3) . 2_664
O2 K1 K1 73.34(12) 12_655 2_664
O2 K1 K1 73.34(12) . 2_664
O1 K1 K1 99.16(11) 9_676 2_664
O1 K1 K1 99.16(11) . 2_664
O3 K1 K1 134.5(3) 2_665 2_664
K1 K1 K1 102.55(15) 9_676 2_664
O3 K1 K1 160.1(4) . 2_665
O2 K1 K1 97.58(13) 12_655 2_665
O2 K1 K1 97.58(13) . 2_665
O1 K1 K1 90.82(10) 9_676 2_665
O1 K1 K1 90.82(10) . 2_665
O3 K1 K1 31.9(3) 2_665 2_665
K1 K1 K1 91.12(14) 9_676 2_665
K1 K1 K1 166.33(18) 2_664 2_665
K1 O3 K1 114.6(6) . 2_664
O4 K2 O2 96.3(3) . .
O2 K2 O2 93.63(18) . 12_655
O2 K2 O1 170.49(19) . 2_664
O2 K2 O1 89.66(13) 12_655 2_664
O2 K2 O1 89.66(13) . 10_556
O2 K2 O1 170.49(19) 12_655 10_556
O1 K2 O1 85.8(2) 2_664 10_556
O4 K2 O4 168.4(4) . 10_556
O2 K2 O4 75.9(2) . 10_556
O2 K2 O4 75.9(2) 12_655 10_556
O1 K2 O4 113.5(3) 2_664 10_556
O1 K2 O4 113.5(3) 10_556 10_556
O2 K2 K2 131.98(10) . 9_665
O2 K2 K2 131.98(10) 12_655 9_665
O1 K2 K2 42.88(12) 2_664 9_665
O1 K2 K2 42.88(12) 10_556 9_665
O2 K2 K2 97.47(14) . 10_556
O2 K2 K2 97.47(14) 12_655 10_556
O1 K2 K2 90.94(10) 2_664 10_556
O1 K2 K2 90.94(10) 10_556 10_556
O2 K2 K2 73.30(12) . 10_566
O2 K2 K2 73.30(12) 12_655 10_566
O1 K2 K2 99.19(11) 2_664 10_566
O1 K2 K2 99.19(11) 10_556 10_566

loop_
_geom_bond_atom_site_label_1
_geom_bond_atom_site_label_2
_geom_bond_distance
_geom_bond_site_symmetry_2
C1 O2 1.254(5) 4_566
C1 O2 1.254(5) .
C1 C2 1.516(10) .
C2 C3 1.393(6) .
C2 C3 1.393(6) 4_566
C3 C4 1.389(7) .
C3 I1 2.109(5) .
C4 C5 1.410(6) .
C4 I2 2.098(4) .
C5 I3 2.079(7) .
O1 K1 2.793(5) 9_676
O1 K1 2.793(5) .
O1 K2 2.793(6) 10_566
O1 K2 2.793(6) 2_665
O2 K1 2.777(4) .
O2 K2 2.780(4) .
K1 O3 2.710(15) .
K1 O3 2.839(16) 2_665
K1 K1 4.093(7) 9_676
K1 K1 4.6702(9) 2_664
K1 K1 4.6702(9) 2_665
K2 O4 2.689(16) .
K2 O4 2.863(17) 10_556
K2 K2 4.094(7) 9_665
K2 K2 4.6623(9) 10_556
K2 K2 4.6623(10) 10_566
